data_4077455
loop_
_publ_author_name
'Gr\"oer, Thomas'
'Scheer, Manfred'

_publ_section_title
;
 Transition-Metal-Substituted Dichlorobismuthanes as Starting Materials
 for Novel Bismuth&#x2212;Transition-Metal Clusters&#x2020;
;
_journal_issue 18
_journal_name_full Organometallics
_journal_page_first 3683
_journal_paper_doi 10.1021/om000372g
_journal_volume 19
_journal_year 2000
_chemical_formula_sum 'C39 H50 Bi Cl Mo2 O6'
_chemical_formula_weight 1051.10
_chemical_name_systematic
; 
 ? 
;
_space_group_IT_number 14
_symmetry_cell_setting monoclinic
_symmetry_space_group_name_Hall '-P 2yn'
_symmetry_space_group_name_H-M 'P 1 21/n 1'
_atom_sites_solution_hydrogens geom
_atom_sites_solution_primary direct
_atom_sites_solution_secondary difmap
_audit_creation_method SHELXL-97
_cell_angle_alpha 90.00
_cell_angle_beta 90.56(3)
_cell_angle_gamma 90.00
_cell_formula_units_Z 4
_cell_length_a 9.968(2)
_cell_length_b 15.862(3)
_cell_length_c 26.481(5)
_cell_measurement_reflns_used 1113
_cell_measurement_temperature 200(1)
_cell_measurement_theta_max 25.79
_cell_measurement_theta_min 2.0
_cell_volume 4186.8(14)
_computing_cell_refinement 'STOE IPDS software'
_computing_data_collection 'STOE IPDS software'
_computing_data_reduction 'STOE IPDS software'
_computing_molecular_graphics SIEMENS-XP
_computing_publication_material SHELXL-97
_computing_structure_refinement 'SHELXL-97 (Sheldrick, 1997)'
_computing_structure_solution 'SHELXS-97 (Sheldrick, 1990)'
_diffrn_ambient_temperature 200(1)
_diffrn_measured_fraction_theta_full 0.972
_diffrn_measured_fraction_theta_max 0.972
_diffrn_measurement_device_type 'STOE IPDS'
_diffrn_radiation_monochromator graphite
_diffrn_radiation_source 'fine-focus sealed tube'
_diffrn_radiation_type MoK\a
_diffrn_radiation_wavelength 0.71073
_diffrn_reflns_av_R_equivalents 0.0947
_diffrn_reflns_av_sigmaI/netI 0.0796
_diffrn_reflns_limit_h_max 12
_diffrn_reflns_limit_h_min -9
_diffrn_reflns_limit_k_max 19
_diffrn_reflns_limit_k_min -17
_diffrn_reflns_limit_l_max 29
_diffrn_reflns_limit_l_min -32
_diffrn_reflns_number 14365
_diffrn_reflns_theta_full 25.79
_diffrn_reflns_theta_max 25.79
_diffrn_reflns_theta_min 2.00
_exptl_absorpt_coefficient_mu 4.887
_exptl_absorpt_correction_T_max 0.5403
_exptl_absorpt_correction_T_min 0.1622
_exptl_absorpt_correction_type numerical
_exptl_crystal_colour green
_exptl_crystal_density_diffrn 1.667
_exptl_crystal_density_method 'not measured'
_exptl_crystal_description block
_exptl_crystal_F_000 2064
_exptl_crystal_size_max 0.40
_exptl_crystal_size_mid 0.35
_exptl_crystal_size_min 0.10
_refine_diff_density_max 3.926
_refine_diff_density_min -3.383
_refine_diff_density_rms 0.261
_refine_ls_extinction_method none
_refine_ls_goodness_of_fit_ref 1.050
_refine_ls_hydrogen_treatment mixed
_refine_ls_matrix_type full
_refine_ls_number_parameters 455
_refine_ls_number_reflns 7830
_refine_ls_number_restraints 0
_refine_ls_restrained_S_all 1.050
_refine_ls_R_factor_all 0.0762
_refine_ls_R_factor_gt 0.0643
_refine_ls_shift/su_max 0.001
_refine_ls_shift/su_mean 0.000
_refine_ls_structure_factor_coef Fsqd
_refine_ls_weighting_details 'calc w=1/[\s^2^(Fo^2^)+(0.1000P)^2^+0.0000P] where P=(Fo^2^+2Fc^2^)/3'
_refine_ls_weighting_scheme calc
_refine_ls_wR_factor_gt 0.1549
_refine_ls_wR_factor_ref 0.1612
_reflns_number_gt 6123
_reflns_number_total 7830
_reflns_threshold_expression >2sigma(I)
_cod_data_source_file 10.cif
_cod_data_source_block final
_cod_depositor_comments
;
The following automatic conversions were performed:
'_atom_site_symetry_multiplicity' tag replaced with
'_atom_site_symmetry_multiplicity'.

Automatic conversion script
Id: cif_correct_tags 1440 2010-10-19 06:21:57Z saulius 
;
_cod_original_cell_volume 4187.0(15)
_cod_original_sg_symbol_H-M P2(1)/n
_cod_database_code 4077455

loop_
_symmetry_equiv_pos_as_xyz
'x, y, z'
'-x+1/2, y+1/2, -z+1/2'
'-x, -y, -z'
'x-1/2, -y-1/2, z-1/2'

loop_
_atom_site_label
_atom_site_type_symbol
_atom_site_fract_x
_atom_site_fract_y
_atom_site_fract_z
_atom_site_U_iso_or_equiv
_atom_site_adp_type
_atom_site_occupancy
_atom_site_symmetry_multiplicity
_atom_site_calc_flag
_atom_site_refinement_flags
Bi Bi 0.08777(3) 0.86804(2) 0.104270(11) 0.03475(13) Uani 1 1 d .
Mo1 Mo -0.00319(7) 0.71287(4) 0.05170(2) 0.02989(18) Uani 1 1 d .
Mo2 Mo 0.04334(7) 0.87718(4) 0.21307(2) 0.02849(18) Uani 1 1 d .
Cl Cl -0.0874(4) 0.97358(15) 0.07258(9) 0.0617(8) Uani 1 1 d .
C1 C 0.1850(11) 0.7004(7) 0.0739(3) 0.048(2) Uani 1 1 d .
O1 O 0.2970(9) 0.6945(7) 0.0864(3) 0.073(3) Uani 1 1 d .
C2 C -0.1095(11) 0.7125(6) 0.1154(4) 0.046(2) Uani 1 1 d .
O2 O -0.1792(9) 0.7061(5) 0.1488(3) 0.065(2) Uani 1 1 d .
C3 C 0.0023(13) 0.5936(6) 0.0734(4) 0.052(3) Uani 1 1 d .
O3 O 0.0099(12) 0.5257(5) 0.0866(3) 0.081(3) Uani 1 1 d .
C4 C 0.1069(9) 0.7592(6) 0.2004(3) 0.0361(19) Uani 1 1 d .
O4 O 0.1397(9) 0.6917(5) 0.1960(3) 0.060(2) Uani 1 1 d .
C5 C -0.1379(9) 0.8839(5) 0.1808(3) 0.0365(19) Uani 1 1 d .
O5 O -0.2458(8) 0.8903(6) 0.1675(3) 0.066(2) Uani 1 1 d .
C6 C -0.0698(11) 0.8099(6) 0.2585(4) 0.048(2) Uani 1 1 d .
O6 O -0.1391(9) 0.7709(6) 0.2837(3) 0.071(2) Uani 1 1 d .
C7 C -0.0458(9) 0.6741(5) -0.0316(3) 0.0309(17) Uani 1 1 d .
H7 H -0.0226 0.6190 -0.0424 0.037 Uiso 1 1 calc R
C8 C 0.0387(8) 0.7450(5) -0.0346(3) 0.0288(16) Uani 1 1 d .
C9 C -0.0329(9) 0.8140(5) -0.0128(3) 0.0344(18) Uani 1 1 d .
H9 H -0.0007 0.8700 -0.0089 0.041 Uiso 1 1 calc R
C10 C -0.1623(9) 0.7834(5) 0.0020(3) 0.0378(19) Uani 1 1 d .
H10 H -0.2305 0.8162 0.0173 0.045 Uiso 1 1 calc R
C11 C -0.1717(8) 0.6969(5) -0.0098(3) 0.0305(16) Uani 1 1 d .
C12 C -0.2998(10) 0.6420(7) -0.0091(4) 0.046(2) Uani 1 1 d .
C13 C -0.3470(14) 0.6359(8) -0.0634(4) 0.067(3) Uani 1 1 d .
H13A H -0.3473 0.6922 -0.0787 0.100 Uiso 1 1 calc R
H13B H -0.4380 0.6125 -0.0646 0.100 Uiso 1 1 calc R
H13C H -0.2864 0.5991 -0.0822 0.100 Uiso 1 1 calc R
C14 C -0.2744(14) 0.5551(8) 0.0122(6) 0.073(4) Uani 1 1 d .
H14A H -0.2239 0.5599 0.0440 0.109 Uiso 1 1 calc R
H14B H -0.2224 0.5220 -0.0120 0.109 Uiso 1 1 calc R
H14C H -0.3602 0.5270 0.0184 0.109 Uiso 1 1 calc R
C15 C -0.4054(14) 0.6839(11) 0.0233(6) 0.088(5) Uani 1 1 d .
H15A H -0.3689 0.6931 0.0574 0.133 Uiso 1 1 calc R
H15B H -0.4846 0.6475 0.0252 0.133 Uiso 1 1 calc R
H15C H -0.4308 0.7382 0.0084 0.133 Uiso 1 1 calc R
C16 C 0.1718(9) 0.7516(5) -0.0629(3) 0.0351(18) Uani 1 1 d .
C17 C 0.2679(10) 0.8140(6) -0.0372(4) 0.043(2) Uani 1 1 d .
H17A H 0.2252 0.8695 -0.0353 0.064 Uiso 1 1 calc R
H17B H 0.3505 0.8182 -0.0569 0.064 Uiso 1 1 calc R
H17C H 0.2896 0.7940 -0.0031 0.064 Uiso 1 1 calc R
C18 C 0.1372(11) 0.7887(8) -0.1151(3) 0.055(3) Uani 1 1 d .
H18A H 0.0959 0.8443 -0.1110 0.082 Uiso 1 1 calc R
H18B H 0.0743 0.7512 -0.1328 0.082 Uiso 1 1 calc R
H18C H 0.2193 0.7943 -0.1349 0.082 Uiso 1 1 calc R
C19 C 0.2392(12) 0.6667(7) -0.0678(5) 0.059(3) Uani 1 1 d .
H19A H 0.2521 0.6420 -0.0342 0.089 Uiso 1 1 calc R
H19B H 0.3265 0.6737 -0.0840 0.089 Uiso 1 1 calc R
H19C H 0.1827 0.6293 -0.0884 0.089 Uiso 1 1 calc R
C20 C 0.1417(10) 0.9440(6) 0.2823(3) 0.040(2) Uani 1 1 d .
H20 H 0.1335 0.9183 0.3146 0.048 Uiso 1 1 calc R
C21 C 0.0477(9) 1.0016(6) 0.2609(3) 0.0349(18) Uani 1 1 d .
C22 C 0.0954(9) 1.0211(5) 0.2115(3) 0.0367(19) Uani 1 1 d .
H22 H 0.0527 1.0573 0.1877 0.044 Uiso 1 1 calc R
C23 C 0.2156(9) 0.9777(6) 0.2042(3) 0.0381(19) Uani 1 1 d .
H23 H 0.2672 0.9794 0.1742 0.046 Uiso 1 1 calc R
C24 C 0.2496(10) 0.9303(6) 0.2485(3) 0.041(2) Uani 1 1 d .
C25 C 0.3787(11) 0.8819(8) 0.2579(5) 0.059(3) Uani 1 1 d .
C26 C 0.4417(14) 0.8501(8) 0.2091(5) 0.070(4) Uani 1 1 d .
H26A H 0.5246 0.8195 0.2171 0.105 Uiso 1 1 calc R
H26B H 0.4621 0.8981 0.1872 0.105 Uiso 1 1 calc R
H26C H 0.3788 0.8123 0.1917 0.105 Uiso 1 1 calc R
C27 C 0.4750(15) 0.9454(14) 0.2813(8) 0.121(7) Uani 1 1 d .
H27A H 0.5622 0.9184 0.2873 0.182 Uiso 1 1 calc R
H27B H 0.4389 0.9655 0.3134 0.182 Uiso 1 1 calc R
H27C H 0.4861 0.9931 0.2582 0.182 Uiso 1 1 calc R
C28 C 0.3544(13) 0.8071(10) 0.2919(5) 0.078(4) Uani 1 1 d .
H28A H 0.4389 0.7768 0.2975 0.117 Uiso 1 1 calc R
H28B H 0.2889 0.7693 0.2759 0.117 Uiso 1 1 calc R
H28C H 0.3197 0.8267 0.3244 0.117 Uiso 1 1 calc R
C29 C -0.0646(11) 1.0466(6) 0.2886(4) 0.048(2) Uani 1 1 d .
C30 C -0.1666(18) 1.0817(11) 0.2523(6) 0.098(6) Uani 1 1 d .
H30A H -0.2200 1.1248 0.2693 0.147 Uiso 1 1 calc R
H30B H -0.2256 1.0363 0.2404 0.147 Uiso 1 1 calc R
H30C H -0.1207 1.1069 0.2234 0.147 Uiso 1 1 calc R
C31 C 0.0019(16) 1.1174(11) 0.3182(7) 0.106(7) Uani 1 1 d .
H31A H 0.0465 1.0941 0.3482 0.159 Uiso 1 1 calc R
H31B H -0.0663 1.1583 0.3285 0.159 Uiso 1 1 calc R
H31C H 0.0683 1.1455 0.2970 0.159 Uiso 1 1 calc R
C32 C -0.1348(14) 0.9880(9) 0.3249(5) 0.076(4) Uani 1 1 d .
H32A H -0.0697 0.9663 0.3497 0.115 Uiso 1 1 calc R
H32B H -0.1747 0.9408 0.3062 0.115 Uiso 1 1 calc R
H32C H -0.2055 1.0189 0.3425 0.115 Uiso 1 1 calc R
C33 C 0.4912(19) 0.9299(10) 0.0572(5) 0.092(5) Uani 1 1 d .
H33A H 0.4666 0.9363 0.0215 0.138 Uiso 1 1 calc R
H33B H 0.4434 0.8816 0.0714 0.138 Uiso 1 1 calc R
H33C H 0.5882 0.9206 0.0603 0.138 Uiso 1 1 calc R
C34 C 0.4540(12) 1.0078(7) 0.0852(4) 0.052(3) Uani 1 1 d .
C35 C 0.5368(11) 1.0379(6) 0.1234(4) 0.051(2) Uani 1 1 d .
H35 H 0.6196 1.0104 0.1303 0.061 Uiso 1 1 calc R
C36 C 0.5011(14) 1.1070(8) 0.1518(5) 0.063(3) Uani 1 1 d .
H36 H 0.5597 1.1252 0.1781 0.076 Uiso 1 1 calc R
C37 C 0.3876(17) 1.1493(8) 0.1436(6) 0.075(4) Uani 1 1 d .
H37 H 0.3668 1.1972 0.1636 0.090 Uiso 1 1 calc R
C38 C 0.3000(14) 1.1234(8) 0.1058(5) 0.071(4) Uani 1 1 d .
H38 H 0.2195 1.1538 0.0994 0.085 Uiso 1 1 calc R
C39 C 0.3322(13) 1.0497(10) 0.0762(4) 0.069(4) Uani 1 1 d .
H39 H 0.2716 1.0299 0.0510 0.083 Uiso 1 1 calc R

loop_
_atom_site_aniso_label
_atom_site_aniso_U_11
_atom_site_aniso_U_22
_atom_site_aniso_U_33
_atom_site_aniso_U_23
_atom_site_aniso_U_13
_atom_site_aniso_U_12
Bi 0.0396(2) 0.0407(2) 0.02410(18) -0.00229(11) 0.00840(13) -0.00719(13)
Mo1 0.0359(4) 0.0317(3) 0.0221(3) 0.0000(2) 0.0036(3) 0.0044(3)
Mo2 0.0286(4) 0.0353(4) 0.0216(3) 0.0014(2) 0.0028(3) -0.0011(3)
Cl 0.107(2) 0.0399(12) 0.0379(12) 0.0020(9) 0.0035(13) 0.0209(13)
C1 0.049(7) 0.065(6) 0.029(4) 0.005(4) 0.006(4) 0.019(5)
O1 0.046(5) 0.119(7) 0.054(5) 0.011(5) -0.002(4) 0.023(5)
C2 0.054(6) 0.048(5) 0.036(5) -0.004(4) 0.006(4) -0.013(4)
O2 0.075(6) 0.079(5) 0.041(4) -0.011(3) 0.035(4) -0.035(4)
C3 0.076(8) 0.040(5) 0.038(5) 0.010(4) -0.007(5) 0.013(5)
O3 0.135(9) 0.039(4) 0.068(5) 0.008(4) -0.027(5) 0.000(5)
C4 0.035(5) 0.040(5) 0.034(4) 0.009(3) 0.006(3) 0.006(4)
O4 0.064(5) 0.049(4) 0.066(5) 0.009(3) 0.004(4) 0.017(4)
C5 0.029(5) 0.038(4) 0.042(5) 0.005(4) 0.010(4) -0.004(3)
O5 0.029(5) 0.093(6) 0.076(5) 0.020(4) -0.003(4) 0.001(4)
C6 0.059(7) 0.047(5) 0.037(5) 0.005(4) 0.009(4) 0.001(5)
O6 0.078(6) 0.073(5) 0.064(5) 0.022(4) 0.029(4) -0.018(4)
C7 0.034(5) 0.030(4) 0.028(4) -0.008(3) 0.002(3) 0.003(3)
C8 0.032(5) 0.030(4) 0.024(4) 0.000(3) 0.000(3) 0.003(3)
C9 0.047(5) 0.028(4) 0.029(4) 0.002(3) 0.000(3) 0.009(3)
C10 0.035(5) 0.043(5) 0.035(4) 0.004(3) 0.005(4) 0.017(4)
C11 0.026(4) 0.045(4) 0.021(3) 0.001(3) -0.003(3) 0.002(3)
C12 0.025(5) 0.065(6) 0.048(5) 0.006(4) 0.002(4) -0.002(4)
C13 0.057(8) 0.093(9) 0.050(6) 0.007(6) -0.011(5) -0.032(6)
C14 0.061(8) 0.061(7) 0.097(10) 0.019(7) 0.002(7) -0.008(6)
C15 0.047(8) 0.115(12) 0.105(11) -0.028(9) 0.035(7) -0.014(7)
C16 0.028(5) 0.045(5) 0.031(4) -0.005(3) 0.001(3) 0.000(4)
C17 0.033(5) 0.048(5) 0.046(5) 0.010(4) -0.005(4) -0.009(4)
C18 0.052(6) 0.093(8) 0.021(4) 0.010(4) 0.011(4) -0.012(6)
C19 0.050(7) 0.052(6) 0.077(8) -0.012(5) 0.019(6) 0.011(5)
C20 0.039(5) 0.055(5) 0.025(4) -0.001(4) -0.002(3) -0.010(4)
C21 0.037(5) 0.046(5) 0.021(4) -0.005(3) 0.004(3) -0.010(4)
C22 0.039(5) 0.039(4) 0.032(4) 0.004(3) 0.000(4) -0.008(4)
C23 0.035(5) 0.048(5) 0.031(4) -0.001(3) 0.002(3) -0.016(4)
C24 0.037(5) 0.058(5) 0.027(4) 0.000(4) 0.005(3) -0.013(4)
C25 0.032(6) 0.090(8) 0.056(6) 0.001(6) -0.007(5) -0.008(5)
C26 0.054(8) 0.078(8) 0.078(8) 0.027(7) 0.024(6) 0.014(6)
C27 0.031(8) 0.19(2) 0.141(16) -0.025(15) -0.022(9) -0.023(10)
C28 0.048(8) 0.133(12) 0.053(7) 0.025(7) 0.001(5) 0.025(8)
C29 0.055(6) 0.050(5) 0.039(5) -0.012(4) 0.015(4) -0.003(5)
C30 0.093(12) 0.116(12) 0.085(10) -0.012(9) 0.003(9) 0.068(10)
C31 0.065(10) 0.122(13) 0.130(14) -0.092(11) 0.035(9) -0.027(9)
C32 0.068(9) 0.085(9) 0.077(8) 0.002(7) 0.035(7) 0.015(7)
C33 0.129(14) 0.083(9) 0.063(8) -0.009(7) 0.038(8) -0.022(9)
C34 0.061(7) 0.054(6) 0.043(5) 0.012(4) 0.016(5) -0.008(5)
C35 0.037(6) 0.052(6) 0.065(6) 0.005(5) 0.010(5) -0.001(4)
C36 0.070(9) 0.059(6) 0.061(7) 0.004(5) 0.000(6) -0.009(6)
C37 0.094(11) 0.057(7) 0.074(9) 0.013(6) 0.026(8) 0.016(7)
C38 0.061(8) 0.082(9) 0.069(8) 0.031(7) 0.019(7) 0.023(6)
C39 0.053(7) 0.115(10) 0.039(5) 0.025(6) -0.003(5) -0.011(7)

loop_
_atom_type_symbol
_atom_type_description
_atom_type_scat_dispersion_real
_atom_type_scat_dispersion_imag
_atom_type_scat_source
C C 0.0033 0.0016 'International Tables Vol C Tables 4.2.6.8 and 6.1.1.4'
H H 0.0000 0.0000 'International Tables Vol C Tables 4.2.6.8 and 6.1.1.4'
O O 0.0106 0.0060 'International Tables Vol C Tables 4.2.6.8 and 6.1.1.4'
Mo Mo -1.6832 0.6857 'International Tables Vol C Tables 4.2.6.8 and 6.1.1.4'
Bi Bi -4.1077 10.2566 'International Tables Vol C Tables 4.2.6.8 and 6.1.1.4'
Cl Cl 0.1484 0.1585 'International Tables Vol C Tables 4.2.6.8 and 6.1.1.4'

loop_
_geom_angle_atom_site_label_1
_geom_angle_atom_site_label_2
_geom_angle_atom_site_label_3
_geom_angle
Cl Bi Mo2 100.46(6)
Cl Bi Mo1 100.65(7)
Mo2 Bi Mo1 117.09(2)
C1 Mo1 C3 78.1(5)
C1 Mo1 C2 105.0(4)
C3 Mo1 C2 76.4(4)
C1 Mo1 C7 114.9(3)
C3 Mo1 C7 91.5(3)
C2 Mo1 C7 134.9(4)
C1 Mo1 C10 148.8(4)
C3 Mo1 C10 129.7(4)
C2 Mo1 C10 96.5(4)
C7 Mo1 C10 58.4(3)
C1 Mo1 C11 150.5(3)
C3 Mo1 C11 96.7(4)
C2 Mo1 C11 101.7(4)
C7 Mo1 C11 35.8(3)
C10 Mo1 C11 35.1(3)
C1 Mo1 C9 113.4(4)
C3 Mo1 C9 149.7(3)
C2 Mo1 C9 123.3(4)
C7 Mo1 C9 58.2(3)
C10 Mo1 C9 35.6(3)
C11 Mo1 C9 59.1(3)
C1 Mo1 C8 97.6(3)
C3 Mo1 C8 118.6(3)
C2 Mo1 C8 155.3(4)
C7 Mo1 C8 34.8(3)
C10 Mo1 C8 58.8(3)
C11 Mo1 C8 59.2(3)
C9 Mo1 C8 35.1(3)
C1 Mo1 Bi 70.0(3)
C3 Mo1 Bi 130.5(3)
C2 Mo1 Bi 76.6(3)
C7 Mo1 Bi 135.8(2)
C10 Mo1 Bi 94.0(2)
C11 Mo1 Bi 129.1(2)
C9 Mo1 Bi 79.1(2)
C8 Mo1 Bi 102.55(19)
C6 Mo2 C5 76.6(4)
C6 Mo2 C4 77.3(4)
C5 Mo2 C4 105.3(4)
C6 Mo2 C20 90.2(4)
C5 Mo2 C20 133.4(4)
C4 Mo2 C20 115.2(4)
C6 Mo2 C22 131.9(4)
C5 Mo2 C22 98.1(3)
C4 Mo2 C22 146.7(4)
C20 Mo2 C22 58.6(3)
C6 Mo2 C21 97.7(3)
C5 Mo2 C21 101.5(3)
C4 Mo2 C21 150.7(3)
C20 Mo2 C21 35.5(3)
C22 Mo2 C21 35.6(3)
C6 Mo2 C23 148.1(4)
C5 Mo2 C23 125.4(3)
C4 Mo2 C23 112.5(4)
C20 Mo2 C23 57.9(3)
C22 Mo2 C23 34.6(3)
C21 Mo2 C23 58.3(3)
C6 Mo2 C24 116.3(4)
C5 Mo2 C24 156.4(3)
C4 Mo2 C24 97.0(4)
C20 Mo2 C24 35.0(3)
C22 Mo2 C24 58.4(3)
C21 Mo2 C24 58.9(3)
C23 Mo2 C24 35.0(3)
C6 Mo2 Bi 131.9(3)
C5 Mo2 Bi 74.1(3)
C4 Mo2 Bi 74.7(2)
C20 Mo2 Bi 137.1(2)
C22 Mo2 Bi 89.7(2)
C21 Mo2 Bi 124.9(2)
C23 Mo2 Bi 79.5(2)
C24 Mo2 Bi 105.4(2)
O1 C1 Mo1 178.6(10)
O2 C2 Mo1 172.2(9)
O3 C3 Mo1 177.5(11)
O4 C4 Mo2 175.9(8)
O5 C5 Mo2 172.6(9)
O6 C6 Mo2 177.5(10)
C8 C7 C11 110.4(7)
C8 C7 Mo1 74.9(4)
C11 C7 Mo1 72.8(4)
C7 C8 C9 106.7(7)
C7 C8 C16 127.1(7)
C9 C8 C16 125.6(7)
C7 C8 Mo1 70.3(4)
C9 C8 Mo1 71.6(4)
C16 C8 Mo1 130.1(5)
C8 C9 C10 107.8(7)
C8 C9 Mo1 73.3(4)
C10 C9 Mo1 71.3(5)
C11 C10 C9 109.0(7)
C11 C10 Mo1 72.6(5)
C9 C10 Mo1 73.1(5)
C10 C11 C7 106.1(7)
C10 C11 C12 126.8(8)
C7 C11 C12 126.1(8)
C10 C11 Mo1 72.2(5)
C7 C11 Mo1 71.5(4)
C12 C11 Mo1 129.8(6)
C14 C12 C13 110.3(10)
C14 C12 C15 107.6(11)
C13 C12 C15 110.8(11)
C14 C12 C11 112.5(9)
C13 C12 C11 106.0(8)
C15 C12 C11 109.7(9)
C19 C16 C17 109.7(8)
C19 C16 C8 111.6(8)
C17 C16 C8 111.5(7)
C19 C16 C18 111.1(8)
C17 C16 C18 106.6(8)
C8 C16 C18 106.2(7)
C21 C20 C24 110.3(8)
C21 C20 Mo2 73.0(5)
C24 C20 Mo2 75.5(5)
C20 C21 C22 106.3(8)
C20 C21 C29 126.5(8)
C22 C21 C29 126.3(8)
C20 C21 Mo2 71.5(5)
C22 C21 Mo2 72.1(5)
C29 C21 Mo2 130.1(6)
C23 C22 C21 108.3(8)
C23 C22 Mo2 73.3(5)
C21 C22 Mo2 72.4(5)
C22 C23 C24 110.0(8)
C22 C23 Mo2 72.1(5)
C24 C23 Mo2 74.3(5)
C20 C24 C23 105.1(9)
C20 C24 C25 128.3(9)
C23 C24 C25 126.4(9)
C20 C24 Mo2 69.5(5)
C23 C24 Mo2 70.7(5)
C25 C24 Mo2 127.4(7)
C28 C25 C24 110.8(9)
C28 C25 C27 112.5(13)
C24 C25 C27 105.3(12)
C28 C25 C26 108.3(11)
C24 C25 C26 112.5(9)
C27 C25 C26 107.4(12)
C30 C29 C32 108.7(12)
C30 C29 C31 110.2(13)
C32 C29 C31 109.1(11)
C30 C29 C21 111.3(9)
C32 C29 C21 111.4(9)
C31 C29 C21 106.0(9)
C35 C34 C39 118.0(11)
C35 C34 C33 120.0(12)
C39 C34 C33 121.9(13)
C36 C35 C34 121.2(11)
C37 C36 C35 122.4(13)
C36 C37 C38 119.8(13)
C37 C38 C39 119.4(12)
C34 C39 C38 119.2(12)

loop_
_geom_bond_atom_site_label_1
_geom_bond_atom_site_label_2
_geom_bond_distance
Bi Cl 2.555(3)
Bi Mo2 2.9230(9)
Bi Mo1 2.9654(9)
Mo1 C1 1.970(11)
Mo1 C3 1.978(9)
Mo1 C2 2.000(10)
Mo1 C7 2.324(8)
Mo1 C10 2.336(8)
Mo1 C11 2.341(8)
Mo1 C9 2.360(8)
Mo1 C8 2.383(7)
Mo2 C6 1.972(10)
Mo2 C5 1.994(10)
Mo2 C4 2.005(9)
Mo2 C20 2.326(8)
Mo2 C22 2.341(8)
Mo2 C21 2.345(8)
Mo2 C23 2.357(8)
Mo2 C24 2.404(9)
C1 O1 1.165(13)
C2 O2 1.135(12)
C3 O3 1.134(12)
C4 O4 1.126(11)
C5 O5 1.133(12)
C6 O6 1.146(12)
C7 C8 1.408(12)
C7 C11 1.433(12)
C8 C9 1.431(11)
C8 C16 1.534(12)
C9 C10 1.436(13)
C10 C11 1.411(12)
C11 C12 1.546(13)
C12 C14 1.510(16)
C12 C13 1.512(15)
C12 C15 1.518(16)
C16 C19 1.511(13)
C16 C17 1.532(12)
C16 C18 1.539(12)
C20 C21 1.423(14)
C20 C24 1.423(13)
C21 C22 1.431(11)
C21 C29 1.522(13)
C22 C23 1.397(13)
C23 C24 1.432(13)
C24 C25 1.516(16)
C25 C28 1.510(18)
C25 C27 1.52(2)
C25 C26 1.528(18)
C29 C30 1.499(18)
C29 C32 1.514(16)
C29 C31 1.519(16)
C33 C34 1.490(18)
C34 C35 1.385(16)
C34 C39 1.403(18)
C35 C36 1.377(16)
C36 C37 1.33(2)
C37 C38 1.38(2)
C38 C39 1.45(2)
